data_7241007
loop_
_publ_author_name
'Bieszczad, Bartosz'
'Pawl\;edzio, Sylwia'
'Polak, Katarzyna'
'Antonowicz, Jerzy'
'Mieczkowski, Adam'
'Trzybi\'nski, Damian'

_publ_section_title
;
 Influence of halogen size on the supramolecular and energy landscape of
 the THF solvates of the halogen derivatives of dianthranilide
;
_journal_name_full CrystEngComm
_journal_paper_doi 10.1039/D0CE00525H
_journal_year 2020
_chemical_formula_moiety 'C14 H8 I2 N2 O2, 2(C4 H8 O)'
_chemical_formula_sum 'C22 H24 I2 N2 O4'
_chemical_formula_weight 634.23
_space_group_crystal_system monoclinic
_space_group_IT_number 14
_space_group_name_Hall '-P 2ybc'
_space_group_name_H-M_alt 'P 1 21/c 1'
_atom_sites_solution_hydrogens mixed
_audit_creation_date 2018-02-06
_audit_creation_method
;
Olex2 1.2
(compiled 2015.01.26 svn.r3150 for OlexSys, GUI svn.r4998)
;
_audit_update_record
;
2020-04-06 deposited with the CCDC.	2020-07-10 downloaded from the CCDC.
;
_cell_angle_alpha 90
_cell_angle_beta 102.196(3)
_cell_angle_gamma 90
_cell_formula_units_Z 4
_cell_length_a 20.3062(6)
_cell_length_b 10.4583(3)
_cell_length_c 11.1201(4)
_cell_measurement_reflns_used 3939
_cell_measurement_temperature 100(2)
_cell_measurement_theta_max 71.4370
_cell_measurement_theta_min 4.1660
_cell_volume 2308.26(13)
_computing_cell_refinement 'CrysAlisPro 1.171.38.43d (Rigaku OD, 2015)'
_computing_data_collection 'CrysAlisPro 1.171.38.43d (Rigaku OD, 2015)'
_computing_data_reduction 'CrysAlisPro 1.171.38.43d (Rigaku OD, 2015)'
_computing_molecular_graphics 'Olex2 (Dolomanov et al., 2009)'
_computing_publication_material 'Olex2 (Dolomanov et al., 2009)'
_computing_structure_refinement 'ShelXL (Sheldrick, 2008)'
_diffrn_ambient_environment N~2~
_diffrn_ambient_temperature 100(2)
_diffrn_detector 'CCD plate'
_diffrn_detector_area_resol_mean 10.4391
_diffrn_detector_type Atlas
_diffrn_measured_fraction_theta_full 0.999
_diffrn_measured_fraction_theta_max 0.999
_diffrn_measurement_device 'four-circle diffractometer'
_diffrn_measurement_device_type 'SuperNova, Dual, Cu at zero, Atlas'
_diffrn_measurement_method '\w scans'
_diffrn_orient_matrix_type 'CrysAlisPro convention (1999,Acta A55,543-557)'
_diffrn_orient_matrix_UB_11 0.0466776000
_diffrn_orient_matrix_UB_12 0.1016216000
_diffrn_orient_matrix_UB_13 0.0739911000
_diffrn_orient_matrix_UB_21 0.0337533000
_diffrn_orient_matrix_UB_22 -0.1039361000
_diffrn_orient_matrix_UB_23 0.0904898000
_diffrn_orient_matrix_UB_31 0.0520415000
_diffrn_orient_matrix_UB_32 -0.0237949000
_diffrn_orient_matrix_UB_33 -0.0801958000
_diffrn_radiation_monochromator mirror
_diffrn_radiation_probe x-ray
_diffrn_radiation_type CuK\a
_diffrn_radiation_wavelength 1.54184
_diffrn_reflns_av_R_equivalents 0.0435
_diffrn_reflns_av_unetI/netI 0.0456
_diffrn_reflns_Laue_measured_fraction_full 0.999
_diffrn_reflns_Laue_measured_fraction_max 0.999
_diffrn_reflns_limit_h_max 24
_diffrn_reflns_limit_h_min -23
_diffrn_reflns_limit_k_max 12
_diffrn_reflns_limit_k_min -8
_diffrn_reflns_limit_l_max 9
_diffrn_reflns_limit_l_min -13
_diffrn_reflns_number 8500
_diffrn_reflns_point_group_measured_fraction_full 0.999
_diffrn_reflns_point_group_measured_fraction_max 0.999
_diffrn_reflns_theta_full 67.075
_diffrn_reflns_theta_max 67.075
_diffrn_reflns_theta_min 2.226
_diffrn_source 'micro-focus sealed X-ray tube'
_diffrn_source_type 'SuperNova (Cu) X-ray Source'
_exptl_absorpt_coefficient_mu 21.654
_exptl_absorpt_correction_T_max 0.318
_exptl_absorpt_correction_T_min 0.019
_exptl_absorpt_correction_type analytical
_exptl_absorpt_process_details
;
CrysAlisPro 1.171.38.43d (Rigaku Oxford Diffraction, 2015)
Analytical numeric absorption correction using a multifaceted crystal
			model based on expressions derived by R.C. Clark & J.S. Reid.
(Clark, R. C. & Reid, J. S. (1995). Acta Cryst. A51, 887-897)
Empirical absorption correction using spherical harmonics,
 implemented in SCALE3 ABSPACK scaling algorithm.
;
_exptl_crystal_colour colourless
_exptl_crystal_colour_primary colourless
_exptl_crystal_density_diffrn 1.825
_exptl_crystal_description block
_exptl_crystal_F_000 1232
_exptl_crystal_size_max 0.32
_exptl_crystal_size_mid 0.13
_exptl_crystal_size_min 0.07
_refine_diff_density_max 1.514
_refine_diff_density_min -1.730
_refine_diff_density_rms 0.203
_refine_ls_extinction_method none
_refine_ls_goodness_of_fit_ref 1.041
_refine_ls_hydrogen_treatment mixed
_refine_ls_matrix_type full
_refine_ls_number_parameters 279
_refine_ls_number_reflns 4122
_refine_ls_number_restraints 37
_refine_ls_restrained_S_all 1.046
_refine_ls_R_factor_all 0.0557
_refine_ls_R_factor_gt 0.0480
_refine_ls_shift/su_max 0.001
_refine_ls_shift/su_mean 0.000
_refine_ls_structure_factor_coef Fsqd
_refine_ls_weighting_details 'w=1/[\s^2^(Fo^2^)+(0.0868P)^2^+3.2071P] where P=(Fo^2^+2Fc^2^)/3'
_refine_ls_weighting_scheme calc
_refine_ls_wR_factor_gt 0.1271
_refine_ls_wR_factor_ref 0.1363
_reflns_Friedel_coverage 0.000
_reflns_number_gt 3538
_reflns_number_total 4122
_reflns_threshold_expression 'I > 2\s(I)'
_cod_data_source_file d0ce00525h2.cif
_cod_data_source_block 2018_01_25_dt_bbi2thf_n
_cod_original_cell_volume 2308.25(13)
_cod_original_sg_symbol_H-M 'P 21/c'
_cod_database_code 7241007
_shelx_space_group_comment
;
The symmetry employed for this shelxl refinement is uniquely defined
by the following loop, which should always be used as a source of
symmetry information in preference to the above space-group names.
They are only intended as comments.
;
_reflns_odcompleteness_completeness 99.91
_reflns_odcompleteness_iscentric 1
_reflns_odcompleteness_theta 66.97
_olex2_refinement_description
;
1. Fixed Uiso
 At 1.2 times of:
  All C(H) groups, All C(H,H) groups
2. Restrained distances
 N1-H1
 0.87 with sigma of 0.02
3. Uiso/Uaniso restraints and constraints
Uanis(C15) \\sim Ueq: with sigma of 0.001 and sigma for terminal atoms of 0.002
4. Rigid body (RIGU) restrains
 O3, C15, C16, C17, C18
 with sigma for 1-2 distances of 0.002 and sigma for 1-3 distances of 0.002
5.a Secondary CH2 refined with riding coordinates:
 C20(H20A,H20B), C18(H18A,H18B), C19(H19A,H19B), C22(H22A,H22B), C17(H17B,
 H17A), C21(H21A,H21B), C16(H16A,H16B), C15(H15A,H15B)
5.b Aromatic/amide H refined with riding coordinates:
 C14(H14), C11(H11), C7(H7), C10(H10), C9(H9), C13(H13)
;
_shelx_shelxl_version_number 2014/7
_olex2_submission_special_instructions 'No special instructions were received'
_oxdiff_exptl_absorpt_empirical_details
;
Empirical correction (ABSPACK) includes:
- Absorption correction using spherical harmonics
- Frame scaling
;
_oxdiff_exptl_absorpt_empirical_full_max 1.818
_oxdiff_exptl_absorpt_empirical_full_min 0.580

loop_
_space_group_symop_operation_xyz
'x, y, z'
'-x, y+1/2, -z+1/2'
'-x, -y, -z'
'x, -y-1/2, z-1/2'

loop_
_atom_site_label
_atom_site_type_symbol
_atom_site_fract_x
_atom_site_fract_y
_atom_site_fract_z
_atom_site_U_iso_or_equiv
_atom_site_adp_type
_atom_site_occupancy
_atom_site_site_symmetry_order
_atom_site_calc_flag
_atom_site_refinement_flags_posn
_atom_site_refinement_flags_adp
_atom_site_refinement_flags_occupancy
_atom_site_disorder_assembly
_atom_site_disorder_group
I2 I 0.49396(2) 0.68264(3) 0.52875(4) 0.02191(15) Uani 1 1 d . . . . .
I1 I 0.93585(2) 0.80842(4) 0.49771(4) 0.02382(16) Uani 1 1 d . . . . .
O4 O 0.7211(2) 0.5250(5) 0.7254(4) 0.0315(10) Uani 1 1 d . . . . .
N1 N 0.7214(2) 1.1106(5) 0.7201(4) 0.0167(9) Uani 1 1 d D . . . .
O1 O 0.76711(18) 1.2462(4) 0.4292(4) 0.0189(8) Uani 1 1 d . . . . .
O2 O 0.61700(19) 1.1553(4) 0.7473(4) 0.0207(9) Uani 1 1 d . . . . .
O3 O 0.9763(3) 1.3265(5) 0.6384(6) 0.0392(12) Uani 1 1 d . U . . .
N2 N 0.6670(2) 1.1568(5) 0.4364(5) 0.0158(9) Uani 1 1 d . . . . .
C14 C 0.5902(3) 0.9828(6) 0.3616(5) 0.0208(12) Uani 1 1 d . . . . .
H14 H 0.5915 1.0071 0.2817 0.025 Uiso 1 1 calc R . . . .
C11 C 0.5833(3) 0.9156(5) 0.5990(5) 0.0165(11) Uani 1 1 d . . . . .
H11 H 0.5800 0.8929 0.6784 0.020 Uiso 1 1 calc R . . . .
C7 C 0.8205(3) 0.9892(6) 0.4986(5) 0.0187(11) Uani 1 1 d . . . . .
H7 H 0.8224 0.9974 0.4161 0.022 Uiso 1 1 calc R . . . .
C1 C 0.7348(3) 1.1608(5) 0.4656(5) 0.0162(11) Uani 1 1 d . . . . .
C4 C 0.6533(3) 1.1003(5) 0.6883(5) 0.0163(11) Uani 1 1 d . . . . .
C3 C 0.7685(3) 1.0405(5) 0.6688(5) 0.0143(10) Uani 1 1 d . . . . .
C10 C 0.8155(3) 0.9620(6) 0.7440(5) 0.0192(11) Uani 1 1 d . . . . .
H10 H 0.8143 0.9528 0.8267 0.023 Uiso 1 1 calc R . . . .
C20 C 0.7255(4) 0.6768(7) 0.5716(7) 0.0355(17) Uani 1 1 d . . . . .
H20A H 0.7038 0.7551 0.5372 0.043 Uiso 1 1 calc R . . . .
H20B H 0.7721 0.6771 0.5632 0.043 Uiso 1 1 calc R . . . .
C12 C 0.5494(3) 0.8464(6) 0.5007(5) 0.0173(11) Uani 1 1 d . . . . .
C6 C 0.6277(2) 1.0505(5) 0.4608(5) 0.0162(11) Uani 1 1 d . . . . .
C5 C 0.6228(2) 1.0195(5) 0.5807(5) 0.0137(10) Uani 1 1 d . . . . .
C9 C 0.8641(3) 0.8974(6) 0.6967(6) 0.0216(12) Uani 1 1 d . . . . .
H9 H 0.8957 0.8463 0.7477 0.026 Uiso 1 1 calc R . . . .
C2 C 0.7728(2) 1.0573(5) 0.5461(5) 0.0160(11) Uani 1 1 d . . . . .
C13 C 0.5512(3) 0.8800(6) 0.3808(5) 0.0207(12) Uani 1 1 d . . . . .
H13 H 0.5266 0.8341 0.3148 0.025 Uiso 1 1 calc R . . . .
C8 C 0.8653(3) 0.9092(6) 0.5752(6) 0.0205(12) Uani 1 1 d . . . . .
C18 C 0.9270(4) 1.2484(8) 0.6774(8) 0.0410(16) Uani 1 1 d . U . . .
H18A H 0.9486 1.1864 0.7379 0.049 Uiso 1 1 calc R . . . .
H18B H 0.9003 1.2029 0.6080 0.049 Uiso 1 1 calc R . . . .
C19 C 0.7202(4) 0.6594(7) 0.7050(7) 0.0351(16) Uani 1 1 d . . . . .
H19A H 0.7579 0.7001 0.7598 0.042 Uiso 1 1 calc R . . . .
H19B H 0.6787 0.6966 0.7190 0.042 Uiso 1 1 calc R . . . .
C22 C 0.6965(4) 0.4613(7) 0.6125(7) 0.0374(17) Uani 1 1 d . . . . .
H22A H 0.6536 0.4210 0.6131 0.045 Uiso 1 1 calc R . . . .
H22B H 0.7281 0.3957 0.5994 0.045 Uiso 1 1 calc R . . . .
C17 C 0.8831(4) 1.3373(8) 0.7329(9) 0.0464(18) Uani 1 1 d . U . . .
H17B H 0.8369 1.3074 0.7177 0.056 Uiso 1 1 calc R . . . .
H17A H 0.8999 1.3469 0.8208 0.056 Uiso 1 1 calc R . . . .
C21 C 0.6884(4) 0.5601(9) 0.5118(8) 0.047(2) Uani 1 1 d . . . . .
H21A H 0.6412 0.5793 0.4804 0.056 Uiso 1 1 calc R . . . .
H21B H 0.7079 0.5302 0.4444 0.056 Uiso 1 1 calc R . . . .
C16 C 0.8889(5) 1.4597(9) 0.6662(10) 0.053(2) Uani 1 1 d . U . . .
H16A H 0.8536 1.4662 0.5926 0.064 Uiso 1 1 calc R . . . .
H16B H 0.8862 1.5329 0.7185 0.064 Uiso 1 1 calc R . . . .
C15 C 0.9546(5) 1.4525(9) 0.6353(10) 0.0560(18) Uani 1 1 d . U . . .
H15A H 0.9521 1.4875 0.5536 0.067 Uiso 1 1 calc R . . . .
H15B H 0.9866 1.5030 0.6933 0.067 Uiso 1 1 calc R . . . .
H2 H 0.650(3) 1.206(6) 0.380(7) 0.011(16) Uiso 1 1 d . . . . .
H1 H 0.742(4) 1.158(6) 0.780(5) 0.04(2) Uiso 1 1 d D . . . .

loop_
_atom_site_aniso_label
_atom_site_aniso_U_11
_atom_site_aniso_U_22
_atom_site_aniso_U_33
_atom_site_aniso_U_23
_atom_site_aniso_U_13
_atom_site_aniso_U_12
I2 0.0212(2) 0.0208(2) 0.0235(3) 0.00157(14) 0.00403(16) -0.00468(13)
I1 0.0193(2) 0.0280(2) 0.0248(3) -0.00415(15) 0.00598(16) 0.00667(14)
O4 0.033(2) 0.027(2) 0.034(3) -0.001(2) 0.006(2) 0.000(2)
N1 0.015(2) 0.020(2) 0.016(2) -0.002(2) 0.0060(18) 0.0021(19)
O1 0.0166(17) 0.020(2) 0.020(2) 0.0046(17) 0.0047(15) 0.0000(16)
O2 0.0181(18) 0.025(2) 0.021(2) -0.0070(18) 0.0093(16) -0.0010(17)
O3 0.029(2) 0.039(2) 0.054(3) -0.005(2) 0.018(2) -0.0021(17)
N2 0.017(2) 0.017(2) 0.013(2) 0.005(2) 0.0034(18) 0.0021(19)
C14 0.022(3) 0.028(3) 0.013(3) -0.002(2) 0.005(2) -0.005(2)
C11 0.015(2) 0.017(3) 0.019(3) -0.001(2) 0.006(2) 0.001(2)
C7 0.017(2) 0.025(3) 0.016(3) 0.000(2) 0.006(2) -0.002(2)
C1 0.015(2) 0.019(3) 0.016(3) 0.000(2) 0.005(2) 0.001(2)
C4 0.019(2) 0.016(3) 0.014(3) 0.001(2) 0.004(2) -0.002(2)
C3 0.014(2) 0.015(2) 0.014(3) -0.003(2) 0.0029(19) -0.001(2)
C10 0.020(3) 0.021(3) 0.017(3) 0.001(2) 0.004(2) -0.001(2)
C20 0.039(4) 0.031(4) 0.039(4) 0.000(3) 0.014(3) 0.006(3)
C12 0.014(2) 0.018(3) 0.021(3) 0.002(2) 0.005(2) -0.001(2)
C6 0.011(2) 0.020(3) 0.017(3) -0.004(2) 0.001(2) -0.003(2)
C5 0.011(2) 0.018(3) 0.013(3) 0.001(2) 0.0036(19) 0.003(2)
C9 0.016(2) 0.022(3) 0.027(3) 0.005(3) 0.006(2) 0.002(2)
C2 0.011(2) 0.017(3) 0.020(3) 0.001(2) 0.003(2) 0.000(2)
C13 0.019(3) 0.028(3) 0.014(3) -0.002(2) 0.001(2) -0.001(2)
C8 0.019(3) 0.019(3) 0.026(3) 0.000(2) 0.011(2) 0.001(2)
C18 0.030(3) 0.041(3) 0.054(4) -0.003(3) 0.014(3) -0.002(2)
C19 0.045(4) 0.024(3) 0.036(4) -0.006(3) 0.006(3) -0.004(3)
C22 0.036(3) 0.030(4) 0.046(4) -0.011(3) 0.009(3) -0.007(3)
C17 0.037(3) 0.048(3) 0.059(4) -0.002(3) 0.022(3) 0.003(3)
C21 0.042(4) 0.060(5) 0.037(4) -0.008(4) 0.005(3) -0.005(4)
C16 0.054(3) 0.045(3) 0.066(5) -0.001(3) 0.026(3) 0.005(3)
C15 0.056(2) 0.0550(19) 0.058(2) 0.0001(10) 0.0142(10) 0.0008(9)

loop_
_atom_type_symbol
_atom_type_description
_atom_type_scat_dispersion_real
_atom_type_scat_dispersion_imag
_atom_type_scat_source
C C 0.0181 0.0091 'International Tables Vol C Tables 4.2.6.8 and 6.1.1.4'
H H 0.0000 0.0000 'International Tables Vol C Tables 4.2.6.8 and 6.1.1.4'
I I -0.3257 6.8362 'International Tables Vol C Tables 4.2.6.8 and 6.1.1.4'
N N 0.0311 0.0180 'International Tables Vol C Tables 4.2.6.8 and 6.1.1.4'
O O 0.0492 0.0322 'International Tables Vol C Tables 4.2.6.8 and 6.1.1.4'

loop_
_geom_angle_atom_site_label_1
_geom_angle_atom_site_label_2
_geom_angle_atom_site_label_3
_geom_angle
_geom_angle_site_symmetry_1
_geom_angle_site_symmetry_3
_geom_angle_publ_flag
C22 O4 C19 109.5(6) . . ?
C4 N1 C3 126.2(5) . . ?
C4 N1 H1 124(6) . . ?
C3 N1 H1 110(6) . . ?
C15 O3 C18 108.1(6) . . ?
C1 N2 C6 124.3(5) . . ?
C1 N2 H2 114(5) . . ?
C6 N2 H2 118(5) . . ?
C6 C14 H14 119.7 . . ?
C13 C14 H14 119.7 . . ?
C13 C14 C6 120.6(5) . . ?
C12 C11 H11 119.9 . . ?
C12 C11 C5 120.3(5) . . ?
C5 C11 H11 119.9 . . ?
C2 C7 H7 120.2 . . ?
C8 C7 H7 120.2 . . ?
C8 C7 C2 119.6(5) . . ?
O1 C1 N2 122.3(5) . . ?
O1 C1 C2 118.4(5) . . ?
N2 C1 C2 119.3(5) . . ?
N1 C4 C5 118.9(5) . . ?
O2 C4 N1 121.1(5) . . ?
O2 C4 C5 120.0(5) . . ?
C10 C3 N1 119.8(5) . . ?
C10 C3 C2 118.9(5) . . ?
C2 C3 N1 121.0(5) . . ?
C3 C10 H10 119.7 . . ?
C9 C10 C3 120.7(5) . . ?
C9 C10 H10 119.7 . . ?
H20A C20 H20B 109.3 . . ?
C19 C20 H20A 111.4 . . ?
C19 C20 H20B 111.4 . . ?
C21 C20 H20A 111.4 . . ?
C21 C20 H20B 111.4 . . ?
C21 C20 C19 101.6(6) . . ?
C11 C12 I2 120.3(4) . . ?
C11 C12 C13 121.5(5) . . ?
C13 C12 I2 118.1(4) . . ?
C14 C6 N2 118.7(5) . . ?
C14 C6 C5 120.0(5) . . ?
C5 C6 N2 121.2(5) . . ?
C11 C5 C4 118.8(5) . . ?
C11 C5 C6 118.8(5) . . ?
C6 C5 C4 122.3(5) . . ?
C10 C9 H9 120.2 . . ?
C8 C9 C10 119.7(5) . . ?
C8 C9 H9 120.2 . . ?
C7 C2 C1 116.8(5) . . ?
C7 C2 C3 119.9(5) . . ?
C3 C2 C1 122.7(5) . . ?
C14 C13 C12 118.6(5) . . ?
C14 C13 H13 120.7 . . ?
C12 C13 H13 120.7 . . ?
C7 C8 I1 117.7(4) . . ?
C9 C8 I1 121.2(4) . . ?
C9 C8 C7 121.1(5) . . ?
O3 C18 H18A 110.4 . . ?
O3 C18 H18B 110.4 . . ?
O3 C18 C17 106.5(6) . . ?
H18A C18 H18B 108.6 . . ?
C17 C18 H18A 110.4 . . ?
C17 C18 H18B 110.4 . . ?
O4 C19 C20 105.8(6) . . ?
O4 C19 H19A 110.6 . . ?
O4 C19 H19B 110.6 . . ?
C20 C19 H19A 110.6 . . ?
C20 C19 H19B 110.6 . . ?
H19A C19 H19B 108.7 . . ?
O4 C22 H22A 110.2 . . ?
O4 C22 H22B 110.2 . . ?
O4 C22 C21 107.4(6) . . ?
H22A C22 H22B 108.5 . . ?
C21 C22 H22A 110.2 . . ?
C21 C22 H22B 110.2 . . ?
C18 C17 H17B 111.3 . . ?
C18 C17 H17A 111.3 . . ?
H17B C17 H17A 109.2 . . ?
C16 C17 C18 102.1(7) . . ?
C16 C17 H17B 111.3 . . ?
C16 C17 H17A 111.3 . . ?
C20 C21 H21A 110.7 . . ?
C20 C21 H21B 110.7 . . ?
C22 C21 C20 105.1(6) . . ?
C22 C21 H21A 110.7 . . ?
C22 C21 H21B 110.7 . . ?
H21A C21 H21B 108.8 . . ?
C17 C16 H16A 110.9 . . ?
C17 C16 H16B 110.9 . . ?
H16A C16 H16B 108.9 . . ?
C15 C16 C17 104.2(8) . . ?
C15 C16 H16A 110.9 . . ?
C15 C16 H16B 110.9 . . ?
O3 C15 C16 110.4(8) . . ?
O3 C15 H15A 109.6 . . ?
O3 C15 H15B 109.6 . . ?
C16 C15 H15A 109.6 . . ?
C16 C15 H15B 109.6 . . ?
H15A C15 H15B 108.1 . . ?

loop_
_geom_bond_atom_site_label_1
_geom_bond_atom_site_label_2
_geom_bond_distance
_geom_bond_site_symmetry_2
_geom_bond_publ_flag
I2 C12 2.109(6) . ?
I1 C8 2.104(6) . ?
O4 C19 1.423(8) . ?
O4 C22 1.416(8) . ?
N1 C4 1.358(7) . ?
N1 C3 1.418(7) . ?
N1 H1 0.86(2) . ?
O1 C1 1.227(7) . ?
O2 C4 1.228(7) . ?
O3 C18 1.429(9) . ?
O3 C15 1.387(11) . ?
N2 C1 1.345(7) . ?
N2 C6 1.428(7) . ?
N2 H2 0.82(7) . ?
C14 H14 0.9300 . ?
C14 C6 1.394(8) . ?
C14 C13 1.378(8) . ?
C11 H11 0.9300 . ?
C11 C12 1.369(8) . ?
C11 C5 1.390(8) . ?
C7 H7 0.9300 . ?
C7 C2 1.393(8) . ?
C7 C8 1.388(8) . ?
C1 C2 1.509(8) . ?
C4 C5 1.488(8) . ?
C3 C10 1.396(8) . ?
C3 C2 1.396(8) . ?
C10 H10 0.9300 . ?
C10 C9 1.387(8) . ?
C20 H20A 0.9700 . ?
C20 H20B 0.9700 . ?
C20 C19 1.521(11) . ?
C20 C21 1.512(11) . ?
C12 C13 1.386(8) . ?
C6 C5 1.397(8) . ?
C9 H9 0.9300 . ?
C9 C8 1.362(9) . ?
C13 H13 0.9300 . ?
C18 H18A 0.9700 . ?
C18 H18B 0.9700 . ?
C18 C17 1.507(10) . ?
C19 H19A 0.9700 . ?
C19 H19B 0.9700 . ?
C22 H22A 0.9700 . ?
C22 H22B 0.9700 . ?
C22 C21 1.507(11) . ?
C17 H17B 0.9700 . ?
C17 H17A 0.9700 . ?
C17 C16 1.496(12) . ?
C21 H21A 0.9700 . ?
C21 H21B 0.9700 . ?
C16 H16A 0.9700 . ?
C16 H16B 0.9700 . ?
C16 C15 1.447(12) . ?
C15 H15A 0.9700 . ?
C15 H15B 0.9700 . ?

loop_
_geom_torsion_atom_site_label_1
_geom_torsion_atom_site_label_2
_geom_torsion_atom_site_label_3
_geom_torsion_atom_site_label_4
_geom_torsion
_geom_torsion_site_symmetry_1
_geom_torsion_site_symmetry_2
_geom_torsion_site_symmetry_3
_geom_torsion_site_symmetry_4
_geom_torsion_publ_flag
I2 C12 C13 C14 -176.6(4) . . . . ?
O4 C22 C21 C20 13.3(8) . . . . ?
N1 C4 C5 C11 119.5(6) . . . . ?
N1 C4 C5 C6 -65.9(7) . . . . ?
N1 C3 C10 C9 -176.9(5) . . . . ?
N1 C3 C2 C7 178.6(5) . . . . ?
N1 C3 C2 C1 7.9(8) . . . . ?
O1 C1 C2 C7 -56.6(7) . . . . ?
O1 C1 C2 C3 114.4(6) . . . . ?
O2 C4 C5 C11 -59.8(7) . . . . ?
O2 C4 C5 C6 114.7(6) . . . . ?
O3 C18 C17 C16 27.4(9) . . . . ?
N2 C1 C2 C7 123.4(6) . . . . ?
N2 C1 C2 C3 -65.5(8) . . . . ?
N2 C6 C5 C11 179.5(5) . . . . ?
N2 C6 C5 C4 5.0(8) . . . . ?
C14 C6 C5 C11 3.9(8) . . . . ?
C14 C6 C5 C4 -170.6(5) . . . . ?
C11 C12 C13 C14 2.4(9) . . . . ?
C1 N2 C6 C14 -114.1(7) . . . . ?
C1 N2 C6 C5 70.2(8) . . . . ?
C4 N1 C3 C10 -119.6(6) . . . . ?
C4 N1 C3 C2 66.3(8) . . . . ?
C3 N1 C4 O2 172.1(5) . . . . ?
C3 N1 C4 C5 -7.3(9) . . . . ?
C3 C10 C9 C8 -1.0(9) . . . . ?
C10 C3 C2 C7 4.4(8) . . . . ?
C10 C3 C2 C1 -166.4(5) . . . . ?
C10 C9 C8 I1 -177.9(4) . . . . ?
C10 C9 C8 C7 2.8(9) . . . . ?
C12 C11 C5 C4 173.9(5) . . . . ?
C12 C11 C5 C6 -0.8(8) . . . . ?
C6 N2 C1 O1 170.2(5) . . . . ?
C6 N2 C1 C2 -9.8(9) . . . . ?
C6 C14 C13 C12 0.8(9) . . . . ?
C5 C11 C12 I2 176.6(4) . . . . ?
C5 C11 C12 C13 -2.4(8) . . . . ?
C2 C7 C8 I1 179.7(4) . . . . ?
C2 C7 C8 C9 -1.0(9) . . . . ?
C2 C3 C10 C9 -2.6(8) . . . . ?
C13 C14 C6 N2 -179.7(5) . . . . ?
C13 C14 C6 C5 -3.9(9) . . . . ?
C8 C7 C2 C1 168.6(5) . . . . ?
C8 C7 C2 C3 -2.6(8) . . . . ?
C18 O3 C15 C16 -2.8(11) . . . . ?
C18 C17 C16 C15 -28.2(10) . . . . ?
C19 O4 C22 C21 7.9(8) . . . . ?
C19 C20 C21 C22 -27.4(8) . . . . ?
C22 O4 C19 C20 -25.9(8) . . . . ?
C17 C16 C15 O3 20.3(11) . . . . ?
C21 C20 C19 O4 32.7(7) . . . . ?
C15 O3 C18 C17 -15.9(9) . . . . ?
